data_1512647
loop_
_publ_author_name
'Kari Darling'
'Wayne Ouellette'
'Steven Pellizzeri'
'Tiffany Smith'
'Jose Vargas'
'Steven Tomaszfski'
'Charles J. O-Connor'
'Jon Zubieta'

_publ_section_title
;
 One- and two-dimensional coordination polymers of substituted tetrazoles
 with cadmium(II)
;
_journal_name_full
;
Inorganica Chimica Acta
;
_journal_page_first 417
_journal_page_last 427
_journal_paper_doi 10.1016/j.ica.2012.05.019
_journal_volume 392
_journal_year 2012
_chemical_formula_sum 'C6 H6 Cd1.5 N11 O'
_chemical_formula_weight 416.82
_space_group_IT_number 61
_symmetry_cell_setting orthorhombic
_symmetry_space_group_name_Hall '-P 2ac 2ab'
_symmetry_space_group_name_H-M 'P b c a'
_atom_sites_solution_hydrogens geom
_atom_sites_solution_primary direct
_atom_sites_solution_secondary difmap
_cell_angle_alpha 90.00
_cell_angle_beta 90.00
_cell_angle_gamma 90.00
_cell_formula_units_Z 8
_cell_length_a 7.8449(10)
_cell_length_b 12.6638(16)
_cell_length_c 24.194(3)
_cell_measurement_reflns_used 9795
_cell_measurement_temperature 98(2)
_cell_measurement_theta_max 33.18
_cell_measurement_theta_min 3.17
_cell_volume 2403.6(5)
_computing_cell_refinement 'Bruker SAINT (Bruker, 2011)'
_computing_data_collection 'Bruker APEX2 (Bruker, 2011)'
_computing_data_reduction 'Bruker SAINT (Bruker, 2011)'
_computing_molecular_graphics 'CrystalMaker (Palmer, 2010)'
_computing_publication_material 'Bruker SHELXTL(Bruker,2011)'
_computing_structure_refinement 'SHELXL-97 (Sheldrick, 2008)'
_computing_structure_solution 'SHELXS-97 (Sheldrick, 2008)'
_diffrn_ambient_temperature 90(2)
_diffrn_measured_fraction_theta_full 1.000
_diffrn_measured_fraction_theta_max 1.000
_diffrn_measurement_device_type 'Bruker APEX-II CCD'
_diffrn_measurement_method '\f and \w scans'
_diffrn_radiation_monochromator graphite
_diffrn_radiation_source 'fine-focus sealed tube'
_diffrn_radiation_type MoK\a
_diffrn_radiation_wavelength 0.71073
_diffrn_reflns_av_R_equivalents 0.0182
_diffrn_reflns_av_sigmaI/netI 0.0089
_diffrn_reflns_limit_h_max 11
_diffrn_reflns_limit_h_min -11
_diffrn_reflns_limit_k_max 18
_diffrn_reflns_limit_k_min -18
_diffrn_reflns_limit_l_max 34
_diffrn_reflns_limit_l_min -35
_diffrn_reflns_number 39962
_diffrn_reflns_theta_full 31.51
_diffrn_reflns_theta_max 31.51
_diffrn_reflns_theta_min 3.09
_exptl_absorpt_coefficient_mu 2.693
_exptl_absorpt_correction_T_max 0.851
_exptl_absorpt_correction_T_min 0.589
_exptl_absorpt_correction_type multi-scan
_exptl_absorpt_process_details 'SADABS SHELXL-97 (Sheldrick, 2008)'
_exptl_crystal_colour Yellow
_exptl_crystal_density_diffrn 2.304
_exptl_crystal_density_meas 0
_exptl_crystal_density_method 'not measured'
_exptl_crystal_description Plate
_exptl_crystal_F_000 1592
_exptl_crystal_size_max 0.2
_exptl_crystal_size_mid 0.2
_exptl_crystal_size_min 0.06
_refine_diff_density_max 0.600
_refine_diff_density_min -0.416
_refine_diff_density_rms 0.081
_refine_ls_extinction_method none
_refine_ls_goodness_of_fit_ref 1.044
_refine_ls_hydrogen_treatment constr
_refine_ls_matrix_type full
_refine_ls_number_parameters 181
_refine_ls_number_reflns 4006
_refine_ls_number_restraints 0
_refine_ls_restrained_S_all 1.044
_refine_ls_R_factor_all 0.0174
_refine_ls_R_factor_gt 0.0155
_refine_ls_shift/su_max 0.001
_refine_ls_shift/su_mean 0.000
_refine_ls_structure_factor_coef Fsqd
_refine_ls_weighting_details 'calc w=1/[\s^2^(Fo^2^)+(0.0214P)^2^+2.8376P] where P=(Fo^2^+2Fc^2^)/3'
_refine_ls_weighting_scheme calc
_refine_ls_wR_factor_gt 0.0407
_refine_ls_wR_factor_ref 0.0419
_reflns_number_gt 3756
_reflns_number_total 4006
_reflns_threshold_expression >2sigma(I)
_cod_data_source_file ICA-2012-392-417-427-6.cif
_cod_data_source_block pbca
_cod_original_sg_symbol_H-M Pbca
_cod_original_formula_sum 'C6 H6 Cd1.50 N11 O'
_cod_database_code 1512647

loop_
_symmetry_equiv_pos_as_xyz
'x, y, z'
'-x+1/2, -y, z+1/2'
'-x, y+1/2, -z+1/2'
'x+1/2, -y+1/2, -z'
'-x, -y, -z'
'x-1/2, y, -z-1/2'
'x, -y-1/2, z-1/2'
'-x-1/2, y-1/2, z'

loop_
_atom_site_label
_atom_site_type_symbol
_atom_site_fract_x
_atom_site_fract_y
_atom_site_fract_z
_atom_site_U_iso_or_equiv
_atom_site_adp_type
_atom_site_occupancy
_atom_site_symmetry_multiplicity
_atom_site_calc_flag
_atom_site_refinement_flags
Cd1 Cd 0.168393(13) 0.238577(7) 0.082105(4) 0.00916(3) Uani 1 1 d .
Cd2 Cd 0.0000 0.5000 0.0000 0.00817(3) Uani 1 2 d S
O1 O 0.44471(14) 0.26024(8) 0.11655(5) 0.0151(2) Uani 1 1 d .
H1A H 0.4970 0.3020 0.0970 0.037(7) Uiso 1 1 calc R
H1B H 0.4978 0.2018 0.1192 0.046(8) Uiso 1 1 d R
N1 N -0.14860(16) 0.64575(10) 0.33583(5) 0.0117(2) Uani 1 1 d .
N2 N 0.02281(18) 0.40169(10) 0.17613(5) 0.0144(2) Uani 1 1 d .
N3 N 0.04343(17) 0.38861(9) 0.12161(5) 0.0125(2) Uani 1 1 d .
N4 N -0.01247(16) 0.47384(9) 0.09498(5) 0.0114(2) Uani 1 1 d .
N5 N -0.06971(16) 0.54488(9) 0.13149(5) 0.0120(2) Uani 1 1 d .
N6 N 0.17170(16) 0.34727(10) 0.00228(5) 0.0120(2) Uani 1 1 d .
N7 N 0.27684(16) 0.32791(9) -0.03234(5) 0.0105(2) Uani 1 1 d .
N8 N 0.37474(17) 0.30758(11) -0.06653(6) 0.0162(2) Uani 1 1 d .
N9 N 0.25847(16) 0.10497(9) 0.02242(5) 0.0122(2) Uani 1 1 d .
N10 N 0.15761(16) 0.09141(9) -0.01472(5) 0.0121(2) Uani 1 1 d .
N11 N 0.06268(19) 0.07713(11) -0.05053(6) 0.0190(3) Uani 1 1 d .
C1 C -0.04689(19) 0.49811(10) 0.18101(6) 0.0111(2) Uani 1 1 d .
C2 C -0.08800(18) 0.54733(11) 0.23435(6) 0.0108(2) Uani 1 1 d .
C3 C -0.17203(18) 0.64460(11) 0.23669(6) 0.0119(2) Uani 1 1 d .
H3 H -0.2082 0.6780 0.2045 0.014 Uiso 1 1 calc R
C4 C -0.20034(18) 0.69036(11) 0.28814(6) 0.0120(2) Uani 1 1 d .
H4 H -0.2575 0.7546 0.2897 0.014 Uiso 1 1 calc R
H5 H -0.0348 0.5197 0.3662 0.014 Uiso 1 1 d R
C5 C -0.0707(2) 0.55087(11) 0.33348(6) 0.0139(3) Uani 1 1 d .
C6 C -0.0396(2) 0.49904(11) 0.28404(6) 0.0140(3) Uani 1 1 d .
H6 H 0.0127 0.4331 0.2838 0.017 Uiso 1 1 calc R

loop_
_atom_site_aniso_label
_atom_site_aniso_U_11
_atom_site_aniso_U_22
_atom_site_aniso_U_33
_atom_site_aniso_U_23
_atom_site_aniso_U_13
_atom_site_aniso_U_12
Cd1 0.01185(5) 0.00854(5) 0.00710(5) 0.00036(3) 0.00056(3) 0.00103(3)
Cd2 0.00946(6) 0.00795(6) 0.00709(6) 0.00004(4) 0.00016(4) 0.00033(4)
O1 0.0141(5) 0.0137(5) 0.0175(5) 0.0022(4) 0.0007(4) -0.0018(4)
N1 0.0137(5) 0.0128(5) 0.0087(5) -0.0020(4) 0.0004(4) 0.0003(4)
N2 0.0218(6) 0.0125(5) 0.0090(5) -0.0006(4) 0.0018(4) 0.0040(5)
N3 0.0181(6) 0.0114(5) 0.0078(5) -0.0003(4) 0.0002(4) 0.0023(4)
N4 0.0149(5) 0.0101(5) 0.0091(5) 0.0000(4) 0.0008(4) 0.0009(4)
N5 0.0152(5) 0.0114(5) 0.0093(5) -0.0008(4) 0.0011(4) 0.0018(4)
N6 0.0150(5) 0.0116(5) 0.0094(5) 0.0017(4) 0.0026(4) 0.0031(4)
N7 0.0121(5) 0.0094(5) 0.0101(5) 0.0013(4) -0.0017(4) 0.0006(4)
N8 0.0141(5) 0.0196(6) 0.0148(6) 0.0018(5) 0.0036(5) 0.0040(5)
N9 0.0133(5) 0.0115(5) 0.0118(5) -0.0021(4) -0.0006(4) 0.0027(4)
N10 0.0144(5) 0.0095(5) 0.0123(5) -0.0011(4) 0.0015(4) 0.0025(4)
N11 0.0220(6) 0.0163(6) 0.0187(6) -0.0023(5) -0.0068(5) 0.0023(5)
C1 0.0133(6) 0.0105(5) 0.0096(6) -0.0007(4) 0.0002(5) 0.0003(4)
C2 0.0126(6) 0.0114(5) 0.0082(5) -0.0019(4) 0.0009(4) -0.0001(4)
C3 0.0145(6) 0.0130(6) 0.0081(6) -0.0006(4) -0.0002(5) 0.0011(5)
C4 0.0137(6) 0.0122(5) 0.0103(6) -0.0016(4) 0.0000(5) 0.0008(5)
C5 0.0183(7) 0.0142(6) 0.0090(6) -0.0006(5) 0.0000(5) 0.0018(5)
C6 0.0184(6) 0.0125(6) 0.0110(6) -0.0008(4) 0.0004(5) 0.0032(5)

loop_
_atom_type_symbol
_atom_type_description
_atom_type_scat_dispersion_real
_atom_type_scat_dispersion_imag
_atom_type_scat_source
C C 0.0033 0.0016 'International Tables Vol C Tables 4.2.6.8 and 6.1.1.4'
H H 0.0000 0.0000 'International Tables Vol C Tables 4.2.6.8 and 6.1.1.4'
N N 0.0061 0.0033 'International Tables Vol C Tables 4.2.6.8 and 6.1.1.4'
Cd Cd -0.8075 1.2024 'International Tables Vol C Tables 4.2.6.8 and 6.1.1.4'
O O 0.0106 0.0060 'International Tables Vol C Tables 4.2.6.8 and 6.1.1.4'

loop_
_geom_angle_atom_site_label_1
_geom_angle_atom_site_label_2
_geom_angle_atom_site_label_3
_geom_angle
_geom_angle_site_symmetry_1
_geom_angle_site_symmetry_3
N1 Cd1 N9 100.54(4) 3_545 .
N1 Cd1 O1 79.39(4) 3_545 .
N9 Cd1 O1 91.42(4) . .
N1 Cd1 N3 91.94(4) 3_545 .
N9 Cd1 N3 165.33(4) . .
O1 Cd1 N3 98.48(4) . .
N1 Cd1 N6 174.18(4) 3_545 .
N9 Cd1 N6 85.04(4) . .
O1 Cd1 N6 102.24(4) . .
N3 Cd1 N6 82.30(4) . .
N1 Cd1 N8 86.95(4) 3_545 4_455
N9 Cd1 N8 90.97(5) . 4_455
O1 Cd1 N8 166.34(4) . 4_455
N3 Cd1 N8 81.96(5) . 4_455
N6 Cd1 N8 91.37(4) . 4_455
N4 Cd2 N4 180.0 . 5_565
N4 Cd2 N6 83.34(4) . .
N4 Cd2 N6 96.66(4) 5_565 .
N4 Cd2 N6 96.66(4) . 5_565
N4 Cd2 N6 83.34(4) 5_565 5_565
N6 Cd2 N6 180.00(6) . 5_565
N4 Cd2 N9 83.55(4) . 8_665
N4 Cd2 N9 96.45(4) 5_565 8_665
N6 Cd2 N9 89.89(4) . 8_665
N6 Cd2 N9 90.11(4) 5_565 8_665
N4 Cd2 N9 96.45(4) . 4_455
N4 Cd2 N9 83.55(4) 5_565 4_455
N6 Cd2 N9 90.11(4) . 4_455
N6 Cd2 N9 89.89(4) 5_565 4_455
N9 Cd2 N9 180.00(6) 8_665 4_455
Cd1 O1 H1A 109.5 . .
Cd1 O1 H1B 112.2 . .
H1A O1 H1B 111.0 . .
C4 N1 C5 118.27(12) . .
C4 N1 Cd1 120.13(9) . 3
C5 N1 Cd1 121.30(9) . 3
N3 N2 C1 104.37(12) . .
N4 N3 N2 109.67(11) . .
N4 N3 Cd1 126.74(9) . .
N2 N3 Cd1 123.56(9) . .
N3 N4 N5 109.65(11) . .
N3 N4 Cd2 125.46(9) . .
N5 N4 Cd2 124.82(9) . .
N4 N5 C1 104.28(11) . .
N7 N6 Cd2 122.93(9) . .
N7 N6 Cd1 117.20(9) . .
Cd2 N6 Cd1 119.27(5) . .
N8 N7 N6 178.04(15) . .
N7 N8 Cd1 143.23(11) . 4
N10 N9 Cd1 111.38(9) . .
N10 N9 Cd2 105.81(9) . 4
Cd1 N9 Cd2 141.99(6) . 4
N11 N10 N9 178.92(15) . .
N2 C1 N5 112.04(12) . .
N2 C1 C2 123.53(13) . .
N5 C1 C2 124.41(12) . .
C3 C2 C6 118.52(12) . .
C3 C2 C1 120.85(12) . .
C6 C2 C1 120.60(12) . .
C4 C3 C2 118.59(13) . .
C4 C3 H3 120.7 . .
C2 C3 H3 120.7 . .
N1 C4 C3 122.94(13) . .
N1 C4 H4 118.5 . .
C3 C4 H4 118.5 . .
N1 C5 C6 122.55(13) . .
N1 C5 H5 118.7 . .
C6 C5 H5 118.8 . .
C5 C6 C2 119.08(13) . .
C5 C6 H6 120.5 . .
C2 C6 H6 120.5 . .

loop_
_geom_bond_atom_site_label_1
_geom_bond_atom_site_label_2
_geom_bond_distance
_geom_bond_site_symmetry_2
Cd1 N1 2.3126(12) 3_545
Cd1 N9 2.3339(12) .
Cd1 O1 2.3384(12) .
Cd1 N3 2.3419(12) .
Cd1 N6 2.3718(12) .
Cd1 N8 2.4064(13) 4_455
Cd2 N4 2.3239(12) .
Cd2 N4 2.3239(12) 5_565
Cd2 N6 2.3576(12) .
Cd2 N6 2.3576(12) 5_565
Cd2 N9 2.3773(12) 8_665
Cd2 N9 2.3773(12) 4_455
O1 H1A 0.8200 .
O1 H1B 0.8519 .
N1 C4 1.3475(18) .
N1 C5 1.3490(18) .
N1 Cd1 2.3125(12) 3
N2 N3 1.3394(17) .
N2 C1 1.3431(17) .
N3 N4 1.3313(16) .
N4 N5 1.3383(16) .
N5 C1 1.3485(18) .
N6 N7 1.2008(17) .
N7 N8 1.1577(18) .
N8 Cd1 2.4064(13) 4
N9 N10 1.2097(17) .
N9 Cd2 2.3773(12) 4
N10 N11 1.1567(18) .
C1 C2 1.4690(19) .
C2 C3 1.3983(19) .
C2 C6 1.401(2) .
C3 C4 1.3909(19) .
C3 H3 0.9300 .
C4 H4 0.9300 .
C5 C6 1.386(2) .
C5 H5 0.9295 .
C6 H6 0.9300 .
